data_4103340
loop_
_publ_author_name
'Masahiro Hosoya'
'Yuko Otani'
'Masatoshi Kawahata'
'Kentaro Yamaguchi'
'Tomohiko Ohwada'

_publ_section_title
;
 Water-Stable Helical Structure of Tertiary Amides of Bicyclic \b-Amino
 Acid Bearing 7-Azabicyclo[2.2.1]heptane. Full Control of Amide Cis-Trans
 Equilibrium by Bridgehead Substitution
;
_journal_name_full 'Journal of the American Chemical Society'
_journal_page_first 14780
_journal_page_last 14789
_journal_paper_doi 10.1021/ja1017877
_journal_volume 132
_journal_year 2010
_chemical_formula_moiety 'C14 H16 Br N O'
_chemical_formula_sum 'C14 H16 Br N O'
_chemical_formula_weight 294.19
_chemical_name_systematic
; 
 ? 
;
_space_group_IT_number 33
_symmetry_cell_setting orthorhombic
_symmetry_space_group_name_Hall 'P 2c -2n'
_symmetry_space_group_name_H-M 'P n a 21'
_atom_sites_solution_hydrogens geom
_atom_sites_solution_primary direct
_atom_sites_solution_secondary difmap
_audit_creation_method SHELXL-97
_cell_angle_alpha 90.00
_cell_angle_beta 90.00
_cell_angle_gamma 90.00
_cell_formula_units_Z 8
_cell_length_a 13.694(2)
_cell_length_b 7.1160(12)
_cell_length_c 26.100(4)
_cell_measurement_reflns_used 6696
_cell_measurement_temperature 90
_cell_measurement_theta_max 28.27
_cell_measurement_theta_min 2.77
_cell_volume 2543.4(7)
_computing_cell_refinement SMART
_computing_data_collection 'SMART (Bruker, 1998)'
_computing_data_reduction 'SAINT (Bruker, 1998)'
_computing_molecular_graphics 'ORTEP-3 for Windows (Farrugia, 1997)'
_computing_publication_material 'SHELXL-97 (Sheldrick, 1997)'
_computing_structure_refinement 'SHELXL-97 (Sheldrick, 1997)'
_computing_structure_solution 'SHELXS-97 (Sheldrick, 1990)'
_diffrn_ambient_temperature 90
_diffrn_measured_fraction_theta_full 0.998
_diffrn_measured_fraction_theta_max 0.972
_diffrn_measurement_device_type 'Bruker SMART 1000 CCD area detector'
_diffrn_measurement_method '\f and \w scans'
_diffrn_radiation_monochromator graphite
_diffrn_radiation_source 'fine-focus sealed tube'
_diffrn_radiation_type MoK\a
_diffrn_radiation_wavelength 0.71073
_diffrn_reflns_av_R_equivalents 0.0426
_diffrn_reflns_av_sigmaI/netI 0.0589
_diffrn_reflns_limit_h_max 17
_diffrn_reflns_limit_h_min -14
_diffrn_reflns_limit_k_max 9
_diffrn_reflns_limit_k_min -7
_diffrn_reflns_limit_l_max 34
_diffrn_reflns_limit_l_min -34
_diffrn_reflns_number 13914
_diffrn_reflns_theta_full 25.00
_diffrn_reflns_theta_max 28.27
_diffrn_reflns_theta_min 1.56
_diffrn_standards_decay_% 0
_diffrn_standards_number 0
_exptl_absorpt_coefficient_mu 3.215
_exptl_absorpt_correction_T_max 0.4663
_exptl_absorpt_correction_T_min 0.2962
_exptl_absorpt_correction_type empirical
_exptl_absorpt_process_details 'SADABS Sheldrick 1996'
_exptl_crystal_colour colourless
_exptl_crystal_density_diffrn 1.537
_exptl_crystal_density_method 'not measured'
_exptl_crystal_description prismatic
_exptl_crystal_F_000 1200
_exptl_crystal_size_max 0.50
_exptl_crystal_size_mid 0.40
_exptl_crystal_size_min 0.28
_refine_diff_density_max 0.827
_refine_diff_density_min -0.348
_refine_diff_density_rms 0.101
_refine_ls_abs_structure_details 'Flack H D (1983), Acta Cryst. A39, 876-881'
_refine_ls_abs_structure_Flack 0.030(8)
_refine_ls_extinction_method none
_refine_ls_goodness_of_fit_ref 1.026
_refine_ls_hydrogen_treatment constr
_refine_ls_matrix_type full
_refine_ls_number_parameters 309
_refine_ls_number_reflns 5886
_refine_ls_number_restraints 1
_refine_ls_restrained_S_all 1.026
_refine_ls_R_factor_all 0.0339
_refine_ls_R_factor_gt 0.0292
_refine_ls_shift/su_max 0.001
_refine_ls_shift/su_mean 0.000
_refine_ls_structure_factor_coef Fsqd
_refine_ls_weighting_details 'calc w=1/[\s^2^(Fo^2^)+(0.0406P)^2^+0.0000P] where P=(Fo^2^+2Fc^2^)/3'
_refine_ls_weighting_scheme calc
_refine_ls_wR_factor_gt 0.0742
_refine_ls_wR_factor_ref 0.0865
_reflns_number_gt 5270
_reflns_number_total 5886
_reflns_threshold_expression I>2\s(I)
_cod_data_source_file ja1017877_si_002_2.cif
_cod_data_source_block 2-7105kwh
_cod_original_cell_volume 2543.5(7)
_cod_database_code 4103340

loop_
_symmetry_equiv_pos_as_xyz
'x, y, z'
'-x, -y, z+1/2'
'-x+1/2, y+1/2, z+1/2'
'x+1/2, -y+1/2, z'

loop_
_atom_site_label
_atom_site_type_symbol
_atom_site_fract_x
_atom_site_fract_y
_atom_site_fract_z
_atom_site_U_iso_or_equiv
_atom_site_adp_type
_atom_site_occupancy
_atom_site_symmetry_multiplicity
_atom_site_calc_flag
_atom_site_refinement_flags
C1 C 0.23331(18) 0.6694(4) 0.69012(11) 0.0168(5) Uani 1 1 d .
C2 C 0.2842(2) 0.7996(4) 0.72857(11) 0.0184(5) Uani 1 1 d .
H2A H 0.2397 0.9002 0.7405 0.022 Uiso 1 1 calc R
H2B H 0.3433 0.8574 0.7135 0.022 Uiso 1 1 calc R
C3 C 0.31079(19) 0.6641(4) 0.77271(11) 0.0165(5) Uani 1 1 d .
H3 H 0.3833 0.6522 0.7758 0.020 Uiso 1 1 calc R
C4 C 0.26584(17) 0.4764(4) 0.75554(11) 0.0158(6) Uani 1 1 d .
H4 H 0.2508 0.3866 0.7839 0.019 Uiso 1 1 calc R
C5 C 0.3318(2) 0.3973(4) 0.71310(11) 0.0203(6) Uani 1 1 d .
H5A H 0.3142 0.2660 0.7046 0.024 Uiso 1 1 calc R
H5B H 0.4015 0.4027 0.7230 0.024 Uiso 1 1 calc R
C6 C 0.3092(2) 0.5326(4) 0.66776(10) 0.0209(6) Uani 1 1 d .
H6A H 0.3687 0.6004 0.6567 0.025 Uiso 1 1 calc R
H6B H 0.2820 0.4631 0.6382 0.025 Uiso 1 1 calc R
C7 C 0.1730(2) 0.7683(4) 0.64981(12) 0.0211(7) Uani 1 1 d .
H7A H 0.2162 0.8395 0.6270 0.025 Uiso 1 1 calc R
H7B H 0.1270 0.8543 0.6665 0.025 Uiso 1 1 calc R
H7C H 0.1367 0.6750 0.6298 0.025 Uiso 1 1 calc R
C8 C 0.08771(18) 0.5603(3) 0.74402(10) 0.0144(5) Uani 1 1 d .
C9 C 0.05215(19) 0.4113(4) 0.78002(10) 0.0148(5) Uani 1 1 d .
C10 C -0.0152(2) 0.4625(4) 0.81747(11) 0.0182(6) Uani 1 1 d .
H10 H -0.0337 0.5905 0.8210 0.022 Uiso 1 1 calc R
C11 C -0.0556(2) 0.3279(4) 0.84984(11) 0.0210(6) Uani 1 1 d .
H11 H -0.1015 0.3640 0.8753 0.025 Uiso 1 1 calc R
C12 C -0.02879(19) 0.1413(4) 0.84482(12) 0.0199(6) Uani 1 1 d .
H12 H -0.0559 0.0494 0.8670 0.024 Uiso 1 1 calc R
C13 C 0.0379(2) 0.0881(4) 0.80726(12) 0.0185(6) Uani 1 1 d .
H13 H 0.0554 -0.0404 0.8036 0.022 Uiso 1 1 calc R
C14 C 0.0788(2) 0.2222(4) 0.77512(12) 0.0169(6) Uani 1 1 d .
H14 H 0.1249 0.1857 0.7498 0.020 Uiso 1 1 calc R
C15 C -0.00171(18) 0.6652(4) 1.08526(11) 0.0165(6) Uani 1 1 d .
C16 C 0.0500(2) 0.7918(4) 1.04562(12) 0.0187(6) Uani 1 1 d .
H16A H 0.0063 0.8934 1.0336 0.022 Uiso 1 1 calc R
H16B H 0.1101 0.8481 1.0601 0.022 Uiso 1 1 calc R
C17 C 0.07402(19) 0.6543(4) 1.00223(11) 0.0172(5) Uani 1 1 d .
H17 H 0.1464 0.6412 0.9984 0.021 Uiso 1 1 calc R
C18 C 0.02909(18) 0.4672(4) 1.02019(11) 0.0154(5) Uani 1 1 d .
H18 H 0.0131 0.3765 0.9922 0.019 Uiso 1 1 calc R
C19 C 0.09512(19) 0.3888(4) 1.06281(12) 0.0217(6) Uani 1 1 d .
H19A H 0.1647 0.3909 1.0525 0.026 Uiso 1 1 calc R
H19B H 0.0764 0.2589 1.0721 0.026 Uiso 1 1 calc R
C20 C 0.0752(2) 0.5272(4) 1.10740(11) 0.0215(6) Uani 1 1 d .
H20A H 0.0492 0.4601 1.1377 0.026 Uiso 1 1 calc R
H20B H 0.1356 0.5945 1.1173 0.026 Uiso 1 1 calc R
C21 C -0.0599(2) 0.7668(4) 1.12567(13) 0.0240(7) Uani 1 1 d .
H21A H -0.1028 0.8592 1.1093 0.029 Uiso 1 1 calc R
H21B H -0.0152 0.8313 1.1492 0.029 Uiso 1 1 calc R
H21C H -0.0994 0.6761 1.1449 0.029 Uiso 1 1 calc R
C22 C -0.14785(18) 0.5613(4) 1.03177(10) 0.0151(5) Uani 1 1 d .
C23 C -0.18605(18) 0.4154(4) 0.99546(10) 0.0149(5) Uani 1 1 d .
C24 C -0.25621(18) 0.4734(4) 0.95986(12) 0.0174(6) Uani 1 1 d .
H24 H -0.2748 0.6018 0.9582 0.021 Uiso 1 1 calc R
C25 C -0.2987(2) 0.3440(4) 0.92694(11) 0.0231(7) Uani 1 1 d .
H25 H -0.3469 0.3838 0.9031 0.028 Uiso 1 1 calc R
C26 C -0.2711(2) 0.1584(4) 0.92868(13) 0.0233(7) Uani 1 1 d .
H26 H -0.2994 0.0708 0.9056 0.028 Uiso 1 1 calc R
C27 C -0.2018(2) 0.0981(4) 0.96429(13) 0.0236(6) Uani 1 1 d .
H27 H -0.1833 -0.0305 0.9658 0.028 Uiso 1 1 calc R
C28 C -0.1598(2) 0.2276(4) 0.99758(12) 0.0175(6) Uani 1 1 d .
H28 H -0.1129 0.1869 1.0220 0.021 Uiso 1 1 calc R
N1 N 0.18010(14) 0.5391(3) 0.72545(8) 0.0150(5) Uani 1 1 d .
N2 N -0.05589(15) 0.5328(3) 1.05071(9) 0.0136(4) Uani 1 1 d .
O1 O 0.03261(13) 0.6871(3) 0.73001(8) 0.0204(4) Uani 1 1 d .
O2 O -0.20099(15) 0.6917(3) 1.04581(8) 0.0227(4) Uani 1 1 d .
Br1 Br 0.25433(2) 0.74913(3) 0.837794(15) 0.02075(8) Uani 1 1 d .
Br2 Br 0.01509(2) 0.73240(4) 0.937047(9) 0.02259(9) Uani 1 1 d .

loop_
_atom_site_aniso_label
_atom_site_aniso_U_11
_atom_site_aniso_U_22
_atom_site_aniso_U_33
_atom_site_aniso_U_23
_atom_site_aniso_U_13
_atom_site_aniso_U_12
C1 0.0123(13) 0.0209(14) 0.0171(14) 0.0042(11) 0.0030(10) -0.0006(10)
C2 0.0167(13) 0.0176(12) 0.0209(15) 0.0044(12) 0.0007(11) -0.0028(11)
C3 0.0114(13) 0.0190(13) 0.0191(14) -0.0008(11) 0.0013(10) -0.0008(10)
C4 0.0123(13) 0.0175(14) 0.0177(14) 0.0011(11) -0.0008(10) 0.0017(10)
C5 0.0152(14) 0.0239(14) 0.0219(15) -0.0015(12) 0.0019(11) 0.0046(11)
C6 0.0183(14) 0.0278(15) 0.0164(14) 0.0010(11) 0.0045(11) 0.0019(11)
C7 0.0170(15) 0.0275(16) 0.0189(17) 0.0079(11) 0.0014(11) 0.0008(11)
C8 0.0131(12) 0.0146(12) 0.0155(13) -0.0030(10) -0.0011(10) 0.0008(9)
C9 0.0129(12) 0.0167(13) 0.0149(13) 0.0011(10) -0.0016(10) -0.0013(10)
C10 0.0176(14) 0.0165(14) 0.0204(15) 0.0012(11) 0.0036(11) 0.0019(11)
C11 0.0170(14) 0.0281(16) 0.0178(15) 0.0034(11) 0.0041(11) -0.0002(12)
C12 0.0176(13) 0.0215(14) 0.0205(17) 0.0074(12) -0.0026(12) -0.0060(11)
C13 0.0164(14) 0.0160(13) 0.0232(15) 0.0004(11) -0.0054(11) -0.0002(10)
C14 0.0135(13) 0.0177(13) 0.0195(15) -0.0032(11) -0.0012(10) 0.0007(10)
C15 0.0132(13) 0.0198(14) 0.0165(14) -0.0026(11) -0.0019(10) -0.0018(10)
C16 0.0155(13) 0.0191(13) 0.0216(15) 0.0002(12) -0.0011(11) -0.0013(11)
C17 0.0128(12) 0.0200(14) 0.0187(14) 0.0047(11) -0.0023(10) -0.0002(10)
C18 0.0119(13) 0.0180(13) 0.0164(13) -0.0002(10) 0.0030(10) 0.0025(10)
C19 0.0192(14) 0.0231(15) 0.0228(15) 0.0031(11) -0.0016(12) 0.0062(11)
C20 0.0167(14) 0.0290(16) 0.0188(14) 0.0034(12) -0.0048(11) 0.0027(12)
C21 0.0211(16) 0.0316(17) 0.0194(18) -0.0089(12) 0.0006(13) 0.0000(12)
C22 0.0144(12) 0.0155(13) 0.0153(14) -0.0006(10) -0.0004(10) -0.0007(10)
C23 0.0113(12) 0.0182(13) 0.0152(13) -0.0007(10) 0.0033(10) -0.0021(10)
C24 0.0140(13) 0.0190(14) 0.0194(15) -0.0013(11) 0.0008(10) 0.0000(10)
C25 0.0188(14) 0.0326(16) 0.0180(18) -0.0015(12) -0.0018(11) -0.0032(12)
C26 0.0210(14) 0.0263(16) 0.0227(18) -0.0102(13) 0.0049(12) -0.0079(11)
C27 0.0182(15) 0.0183(14) 0.0343(17) -0.0049(13) 0.0054(13) -0.0027(11)
C28 0.0148(14) 0.0193(14) 0.0183(16) 0.0034(10) 0.0013(11) -0.0018(10)
N1 0.0103(10) 0.0175(11) 0.0171(12) 0.0058(9) 0.0007(9) 0.0014(8)
N2 0.0116(10) 0.0167(11) 0.0126(10) -0.0029(9) 0.0007(8) 0.0008(9)
O1 0.0134(10) 0.0236(11) 0.0242(12) 0.0073(9) 0.0026(8) 0.0045(9)
O2 0.0158(11) 0.0262(10) 0.0260(11) -0.0095(9) -0.0040(9) 0.0052(9)
Br1 0.02437(15) 0.02042(15) 0.01747(18) -0.00203(10) 0.00337(13) 0.00095(11)
Br2 0.02515(15) 0.02486(15) 0.01777(18) 0.00520(17) -0.00255(16) -0.00036(10)

loop_
_atom_type_symbol
_atom_type_description
_atom_type_scat_dispersion_real
_atom_type_scat_dispersion_imag
_atom_type_scat_source
C C 0.0033 0.0016 'International Tables Vol C Tables 4.2.6.8 and 6.1.1.4'
N N 0.0061 0.0033 'International Tables Vol C Tables 4.2.6.8 and 6.1.1.4'
O O 0.0106 0.0060 'International Tables Vol C Tables 4.2.6.8 and 6.1.1.4'
Br Br -0.2901 2.4595 'International Tables Vol C Tables 4.2.6.8 and 6.1.1.4'
H H 0.0000 0.0000 'International Tables Vol C Tables 4.2.6.8 and 6.1.1.4'

loop_
_geom_angle_atom_site_label_1
_geom_angle_atom_site_label_2
_geom_angle_atom_site_label_3
_geom_angle
N1 C1 C7 116.8(2)
N1 C1 C2 101.1(2)
C7 C1 C2 115.0(2)
N1 C1 C6 99.8(2)
C7 C1 C6 113.5(2)
C2 C1 C6 108.9(2)
C1 C2 C3 102.6(2)
C1 C2 H2A 111.2
C3 C2 H2A 111.2
C1 C2 H2B 111.2
C3 C2 H2B 111.2
H2A C2 H2B 109.2
C4 C3 C2 103.3(2)
C4 C3 Br1 111.25(17)
C2 C3 Br1 111.11(18)
C4 C3 H3 110.3
C2 C3 H3 110.3
Br1 C3 H3 110.3
N1 C4 C5 101.2(2)
N1 C4 C3 102.1(2)
C5 C4 C3 107.1(2)
N1 C4 H4 114.9
C5 C4 H4 114.9
C3 C4 H4 114.9
C4 C5 C6 101.8(2)
C4 C5 H5A 111.4
C6 C5 H5A 111.4
C4 C5 H5B 111.4
C6 C5 H5B 111.4
H5A C5 H5B 109.3
C1 C6 C5 103.7(2)
C1 C6 H6A 111.0
C5 C6 H6A 111.0
C1 C6 H6B 111.0
C5 C6 H6B 111.0
H6A C6 H6B 109.0
C1 C7 H7A 109.5
C1 C7 H7B 109.5
H7A C7 H7B 109.5
C1 C7 H7C 109.5
H7A C7 H7C 109.5
H7B C7 H7C 109.5
O1 C8 N1 123.0(2)
O1 C8 C9 120.4(2)
N1 C8 C9 116.5(2)
C10 C9 C14 119.2(2)
C10 C9 C8 118.0(2)
C14 C9 C8 122.6(2)
C9 C10 C11 120.6(3)
C9 C10 H10 119.7
C11 C10 H10 119.7
C12 C11 C10 119.8(3)
C12 C11 H11 120.1
C10 C11 H11 120.1
C11 C12 C13 120.1(2)
C11 C12 H12 119.9
C13 C12 H12 119.9
C12 C13 C14 120.2(3)
C12 C13 H13 119.9
C14 C13 H13 119.9
C13 C14 C9 120.0(3)
C13 C14 H14 120.0
C9 C14 H14 120.0
N2 C15 C21 117.4(2)
N2 C15 C16 101.0(2)
C21 C15 C16 115.5(2)
N2 C15 C20 99.3(2)
C21 C15 C20 113.7(2)
C16 C15 C20 107.9(2)
C17 C16 C15 102.8(2)
C17 C16 H16A 111.2
C15 C16 H16A 111.2
C17 C16 H16B 111.2
C15 C16 H16B 111.2
H16A C16 H16B 109.1
C18 C17 C16 104.0(2)
C18 C17 Br2 110.14(18)
C16 C17 Br2 111.80(18)
C18 C17 H17 110.3
C16 C17 H17 110.3
Br2 C17 H17 110.3
N2 C18 C19 100.8(2)
N2 C18 C17 101.8(2)
C19 C18 C17 107.4(2)
N2 C18 H18 115.1
C19 C18 H18 115.1
C17 C18 H18 115.1
C18 C19 C20 102.1(2)
C18 C19 H19A 111.3
C20 C19 H19A 111.3
C18 C19 H19B 111.3
C20 C19 H19B 111.3
H19A C19 H19B 109.2
C15 C20 C19 104.0(2)
C15 C20 H20A 111.0
C19 C20 H20A 111.0
C15 C20 H20B 111.0
C19 C20 H20B 111.0
H20A C20 H20B 109.0
C15 C21 H21A 109.5
C15 C21 H21B 109.5
H21A C21 H21B 109.5
C15 C21 H21C 109.5
H21A C21 H21C 109.5
H21B C21 H21C 109.5
O2 C22 N2 123.1(2)
O2 C22 C23 120.1(2)
N2 C22 C23 116.6(2)
C28 C23 C24 119.3(3)
C28 C23 C22 123.5(2)
C24 C23 C22 117.1(2)
C25 C24 C23 120.2(3)
C25 C24 H24 119.9
C23 C24 H24 119.9
C26 C25 C24 120.2(3)
C26 C25 H25 119.9
C24 C25 H25 119.9
C27 C26 C25 120.3(3)
C27 C26 H26 119.9
C25 C26 H26 119.9
C26 C27 C28 119.5(3)
C26 C27 H27 120.2
C28 C27 H27 120.2
C23 C28 C27 120.5(3)
C23 C28 H28 119.8
C27 C28 H28 119.8
C8 N1 C4 125.5(2)
C8 N1 C1 127.0(2)
C4 N1 C1 97.32(19)
C22 N2 C18 125.0(2)
C22 N2 C15 125.4(2)
C18 N2 C15 97.60(19)

loop_
_geom_bond_atom_site_label_1
_geom_bond_atom_site_label_2
_geom_bond_distance
C1 N1 1.497(3)
C1 C7 1.511(4)
C1 C2 1.533(4)
C1 C6 1.538(4)
C2 C3 1.546(4)
C2 H2A 0.9900
C2 H2B 0.9900
C3 C4 1.538(4)
C3 Br1 1.962(3)
C3 H3 1.0000
C4 N1 1.481(3)
C4 C5 1.536(4)
C4 H4 1.0000
C5 C6 1.557(4)
C5 H5A 0.9900
C5 H5B 0.9900
C6 H6A 0.9900
C6 H6B 0.9900
C7 H7A 0.9800
C7 H7B 0.9800
C7 H7C 0.9800
C8 O1 1.232(3)
C8 N1 1.363(3)
C8 C9 1.498(3)
C9 C10 1.392(4)
C9 C14 1.400(4)
C10 C11 1.392(4)
C10 H10 0.9500
C11 C12 1.384(4)
C11 H11 0.9500
C12 C13 1.392(4)
C12 H12 0.9500
C13 C14 1.389(4)
C13 H13 0.9500
C14 H14 0.9500
C15 N2 1.500(3)
C15 C21 1.507(4)
C15 C16 1.544(4)
C15 C20 1.552(4)
C16 C17 1.532(4)
C16 H16A 0.9900
C16 H16B 0.9900
C17 C18 1.539(4)
C17 Br2 1.963(3)
C17 H17 1.0000
C18 N2 1.486(3)
C18 C19 1.538(4)
C18 H18 1.0000
C19 C20 1.548(4)
C19 H19A 0.9900
C19 H19B 0.9900
C20 H20A 0.9900
C20 H20B 0.9900
C21 H21A 0.9800
C21 H21B 0.9800
C21 H21C 0.9800
C22 O2 1.235(3)
C22 N2 1.368(3)
C22 C23 1.500(3)
C23 C28 1.385(4)
C23 C24 1.399(4)
C24 C25 1.387(4)
C24 H24 0.9500
C25 C26 1.375(5)
C25 H25 0.9500
C26 C27 1.397(4)
C26 H26 0.9500
C27 C28 1.390(4)
C27 H27 0.9500
C28 H28 0.9500

loop_
_geom_torsion_atom_site_label_1
_geom_torsion_atom_site_label_2
_geom_torsion_atom_site_label_3
_geom_torsion_atom_site_label_4
_geom_torsion
N1 C1 C2 C3 36.2(2)
C7 C1 C2 C3 163.0(2)
C6 C1 C2 C3 -68.3(3)
C1 C2 C3 C4 -3.6(3)
C1 C2 C3 Br1 -122.97(19)
C2 C3 C4 N1 -30.7(2)
Br1 C3 C4 N1 88.6(2)
C2 C3 C4 C5 75.2(2)
Br1 C3 C4 C5 -165.54(17)
N1 C4 C5 C6 35.0(3)
C3 C4 C5 C6 -71.5(3)
N1 C1 C6 C5 -33.8(3)
C7 C1 C6 C5 -158.9(2)
C2 C1 C6 C5 71.5(3)
C4 C5 C6 C1 -0.3(3)
O1 C8 C9 C10 -34.6(4)
N1 C8 C9 C10 149.9(2)
O1 C8 C9 C14 140.9(3)
N1 C8 C9 C14 -34.6(4)
C14 C9 C10 C11 0.1(4)
C8 C9 C10 C11 175.8(3)
C9 C10 C11 C12 0.0(4)
C10 C11 C12 C13 -0.5(4)
C11 C12 C13 C14 0.9(4)
C12 C13 C14 C9 -0.8(4)
C10 C9 C14 C13 0.3(4)
C8 C9 C14 C13 -175.2(3)
N2 C15 C16 C17 -35.3(2)
C21 C15 C16 C17 -163.2(2)
C20 C15 C16 C17 68.3(3)
C15 C16 C17 C18 2.9(3)
C15 C16 C17 Br2 121.66(19)
C16 C17 C18 N2 31.0(2)
Br2 C17 C18 N2 -89.0(2)
C16 C17 C18 C19 -74.4(3)
Br2 C17 C18 C19 165.66(17)
N2 C18 C19 C20 -35.7(3)
C17 C18 C19 C20 70.4(3)
N2 C15 C20 C19 33.0(2)
C21 C15 C20 C19 158.6(2)
C16 C15 C20 C19 -71.9(3)
C18 C19 C20 C15 1.3(3)
O2 C22 C23 C28 -144.7(3)
N2 C22 C23 C28 30.5(3)
O2 C22 C23 C24 31.3(4)
N2 C22 C23 C24 -153.5(2)
C28 C23 C24 C25 -0.3(4)
C22 C23 C24 C25 -176.5(2)
C23 C24 C25 C26 -0.8(4)
C24 C25 C26 C27 1.3(4)
C25 C26 C27 C28 -0.8(4)
C24 C23 C28 C27 0.8(4)
C22 C23 C28 C27 176.8(3)
C26 C27 C28 C23 -0.3(4)
O1 C8 N1 C4 143.3(3)
C9 C8 N1 C4 -41.3(3)
O1 C8 N1 C1 6.1(4)
C9 C8 N1 C1 -178.5(2)
C5 C4 N1 C8 156.0(2)
C3 C4 N1 C8 -93.6(3)
C5 C4 N1 C1 -57.1(2)
C3 C4 N1 C1 53.2(2)
C7 C1 N1 C8 -35.1(4)
C2 C1 N1 C8 90.4(3)
C6 C1 N1 C8 -157.9(2)
C7 C1 N1 C4 178.8(2)
C2 C1 N1 C4 -55.6(2)
C6 C1 N1 C4 56.0(2)
O2 C22 N2 C18 -142.4(3)
C23 C22 N2 C18 42.5(3)
O2 C22 N2 C15 -8.2(4)
C23 C22 N2 C15 176.7(2)
C19 C18 N2 C22 -158.6(2)
C17 C18 N2 C22 90.9(3)
C19 C18 N2 C15 57.5(2)
C17 C18 N2 C15 -53.0(2)
C21 C15 N2 C22 37.8(4)
C16 C15 N2 C22 -88.8(3)
C20 C15 N2 C22 160.7(2)
C21 C15 N2 C18 -178.6(2)
C16 C15 N2 C18 54.8(2)
C20 C15 N2 C18 -55.6(2)
